data_7215152
loop_
_publ_author_name
'Liu, Ting'
'Wang, Suna'
'Lu, Jing'
'Dou, Jianmin'
'Niu, Meiju'
'Li, Dacheng'
'Bai, Junfeng'

_publ_section_title
;
 Positional isomeric and substituent effect on the assemblies of a series
 of d10 coordination polymers based upon unsymmetric tricarboxylate acids
 and nitrogen-containing ligands
;
_journal_issue 27
_journal_name_full CrystEngComm
_journal_page_first 5476
_journal_paper_doi 10.1039/c3ce40583d
_journal_volume 15
_journal_year 2013
_chemical_formula_moiety 'C42 H32 Cd2 N2 O14, 2(H2 O)'
_chemical_formula_sum 'C42 H36 Cd2 N2 O16'
_chemical_formula_weight 1049.53
_chemical_name_systematic
; 
 ? 
;
_space_group_IT_number 14
_symmetry_cell_setting monoclinic
_symmetry_space_group_name_Hall '-P 2ybc'
_symmetry_space_group_name_H-M 'P 1 21/c 1'
_atom_sites_solution_hydrogens geom
_atom_sites_solution_primary direct
_atom_sites_solution_secondary difmap
_audit_creation_method SHELXL-97
_cell_angle_alpha 90.00
_cell_angle_beta 100.1040(10)
_cell_angle_gamma 90.00
_cell_formula_units_Z 4
_cell_length_a 10.1479(12)
_cell_length_b 13.8385(15)
_cell_length_c 28.596(2)
_cell_measurement_reflns_used 2309
_cell_measurement_temperature 121.20(14)
_cell_measurement_theta_max 28.43
_cell_measurement_theta_min 2.62
_cell_volume 3953.5(7)
_computing_structure_refinement 'SHELXL-97 (Sheldrick, 1997)'
_computing_structure_solution 'SHELXS-97 (Sheldrick, 1990)'
_diffrn_ambient_temperature 121.20(14)
_diffrn_detector_area_resol_mean 16.2563
_diffrn_measured_fraction_theta_full 0.998
_diffrn_measured_fraction_theta_max 0.998
_diffrn_measurement_device_type 'Xcalibur, Eos, Gemini'
_diffrn_radiation_monochromator graphite
_diffrn_radiation_source 'Enhance (Mo) X-ray Source'
_diffrn_radiation_type 'Mo K\a'
_diffrn_radiation_wavelength 0.7107
_diffrn_reflns_av_R_equivalents 0.1336
_diffrn_reflns_av_sigmaI/netI 0.1319
_diffrn_reflns_limit_h_max 11
_diffrn_reflns_limit_h_min -12
_diffrn_reflns_limit_k_max 16
_diffrn_reflns_limit_k_min -16
_diffrn_reflns_limit_l_max 34
_diffrn_reflns_limit_l_min -29
_diffrn_reflns_number 23483
_diffrn_reflns_theta_full 25.01
_diffrn_reflns_theta_max 25.01
_diffrn_reflns_theta_min 2.62
_exptl_absorpt_coefficient_mu 1.156
_exptl_absorpt_correction_T_max 0.8103
_exptl_absorpt_correction_T_min 0.7086
_exptl_absorpt_correction_type multi-scan
_exptl_absorpt_process_details sadabs
_exptl_crystal_colour colourless
_exptl_crystal_density_diffrn 1.763
_exptl_crystal_density_method 'not measured'
_exptl_crystal_description block
_exptl_crystal_F_000 2104
_exptl_crystal_size_max 0.30
_exptl_crystal_size_mid 0.24
_exptl_crystal_size_min 0.21
_refine_diff_density_max 3.173
_refine_diff_density_min -1.323
_refine_diff_density_rms 0.204
_refine_ls_extinction_method none
_refine_ls_goodness_of_fit_ref 1.073
_refine_ls_hydrogen_treatment constr
_refine_ls_matrix_type full
_refine_ls_number_parameters 560
_refine_ls_number_reflns 6942
_refine_ls_number_restraints 0
_refine_ls_restrained_S_all 1.073
_refine_ls_R_factor_all 0.1347
_refine_ls_R_factor_gt 0.0812
_refine_ls_shift/su_max 0.001
_refine_ls_shift/su_mean 0.000
_refine_ls_structure_factor_coef Fsqd
_refine_ls_weighting_details 'calc w=1/[\s^2^(Fo^2^)+(0.1020P)^2^+0.0000P] where P=(Fo^2^+2Fc^2^)/3'
_refine_ls_weighting_scheme calc
_refine_ls_wR_factor_gt 0.1943
_refine_ls_wR_factor_ref 0.2431
_reflns_number_gt 4121
_reflns_number_total 6942
_reflns_threshold_expression >2sigma(I)
_cod_data_source_file c3ce40583d.cif
_cod_data_source_block 6
_cod_depositor_comments
;
The following automatic conversions were performed:

'_symmetry_cell_setting' value 'Monoclinic' changed to 'monoclinic'
according to
/usr/data/users/saulius/automatic-downloads/retrospective/RSC/lib/dictionaries/cif_core.dic
dictionary named 'cif_core.dic' version 2.4.2 from 2011-04-26.

Automatic conversion script
Id: cif_fix_values 2281 2013-09-26 08:29:07Z andrius 
;
_cod_original_sg_symbol_H-M P2(1)/c
_cod_database_code 7215152

loop_
_symmetry_equiv_pos_as_xyz
'x, y, z'
'-x, y+1/2, -z+1/2'
'-x, -y, -z'
'x, -y-1/2, z-1/2'

loop_
_atom_site_label
_atom_site_type_symbol
_atom_site_fract_x
_atom_site_fract_y
_atom_site_fract_z
_atom_site_U_iso_or_equiv
_atom_site_adp_type
_atom_site_occupancy
_atom_site_symmetry_multiplicity
_atom_site_calc_flag
_atom_site_refinement_flags
Cd1 Cd -0.34534(7) 0.14019(6) 0.46278(3) 0.0281(3) Uani 1 1 d .
Cd2 Cd -0.06081(7) 0.34878(6) 0.45410(3) 0.0299(3) Uani 1 1 d .
O1 O 0.5134(8) 0.4415(6) 0.8018(3) 0.048(2) Uani 1 1 d .
H1A H 0.4910 0.4061 0.8220 0.058 Uiso 1 1 calc R
O2 O 0.4237(8) 0.3222(6) 0.7530(3) 0.045(2) Uani 1 1 d .
O3 O 0.8062(7) 0.4087(6) 0.5040(2) 0.0344(18) Uani 1 1 d .
O4 O 0.6843(6) 0.3059(6) 0.4570(2) 0.0312(18) Uani 1 1 d .
O5 O 0.1143(7) 0.3522(5) 0.5164(3) 0.0341(18) Uani 1 1 d .
O6 O 0.1853(7) 0.3446(5) 0.4476(3) 0.0354(19) Uani 1 1 d .
O7 O -0.0134(7) 0.5077(5) 0.4341(2) 0.0383(19) Uani 1 1 d .
H7A H 0.0642 0.5209 0.4491 0.046 Uiso 1 1 d R
H7B H -0.0684 0.5454 0.4438 0.046 Uiso 1 1 d R
O8 O -0.3337(7) -0.0253(6) 0.4748(3) 0.041(2) Uani 1 1 d .
H8A H -0.3671 -0.0557 0.4956 0.049 Uiso 1 1 d R
H8B H -0.2748 -0.0603 0.4656 0.049 Uiso 1 1 d R
O9 O -0.0629(6) 0.1755(5) 0.4676(2) 0.0293(17) Uani 1 1 d .
O10 O -0.2059(6) 0.0984(5) 0.4135(2) 0.0299(17) Uani 1 1 d .
O11 O 0.4290(7) 0.1318(5) 0.4545(2) 0.0297(18) Uani 1 1 d .
O12 O 0.4789(7) 0.1413(5) 0.3833(3) 0.0319(18) Uani 1 1 d .
O13 O 0.1771(9) 0.3189(7) 0.1864(3) 0.052(2) Uani 1 1 d .
H13A H 0.2191 0.3514 0.1701 0.078 Uiso 1 1 calc R
O14 O 0.1513(9) 0.2216(7) 0.1231(3) 0.060(3) Uani 1 1 d .
O15 O 0.7019(8) 0.9389(6) 0.3586(3) 0.046(2) Uani 1 1 d .
H15A H 0.6428 0.9664 0.3385 0.056 Uiso 1 1 d R
H15B H 0.7396 0.9811 0.3778 0.056 Uiso 1 1 d R
O16 O 0.8598(8) 0.6382(6) 0.9510(3) 0.046(2) Uani 1 1 d .
H16A H 0.9214 0.6513 0.9742 0.056 Uiso 1 1 d R
H16B H 0.8597 0.6806 0.9297 0.056 Uiso 1 1 d R
N1 N -0.1283(9) 0.3304(7) 0.3749(3) 0.033(2) Uani 1 1 d .
N2 N -0.3095(9) 0.3471(6) 0.0443(3) 0.032(2) Uani 1 1 d .
C1 C 0.4772(11) 0.4012(10) 0.7587(4) 0.038(3) Uani 1 1 d .
C2 C 0.6986(11) 0.3641(8) 0.4899(4) 0.033(3) Uani 1 1 d .
C3 C 0.2079(10) 0.3552(8) 0.4914(4) 0.030(3) Uani 1 1 d .
C4 C 0.5131(10) 0.4607(8) 0.7192(4) 0.035(3) Uani 1 1 d .
C5 C 0.5751(11) 0.5517(9) 0.7277(4) 0.041(3) Uani 1 1 d .
H5 H 0.5928 0.5774 0.7582 0.049 Uiso 1 1 calc R
C6 C 0.6096(11) 0.6026(9) 0.6891(4) 0.042(3) Uani 1 1 d .
H6 H 0.6497 0.6631 0.6940 0.051 Uiso 1 1 calc R
C7 C 0.5845(11) 0.5637(9) 0.6435(4) 0.039(3) Uani 1 1 d .
H7 H 0.6085 0.5981 0.6184 0.047 Uiso 1 1 calc R
C8 C 0.5243(10) 0.4745(9) 0.6354(4) 0.032(3) Uani 1 1 d .
C9 C 0.4857(10) 0.4241(9) 0.6734(4) 0.036(3) Uani 1 1 d .
H9 H 0.4411 0.3654 0.6678 0.044 Uiso 1 1 calc R
C10 C 0.4991(10) 0.4330(8) 0.5869(4) 0.032(3) Uani 1 1 d .
C11 C 0.6054(10) 0.4215(8) 0.5614(4) 0.032(3) Uani 1 1 d .
H11 H 0.6914 0.4409 0.5750 0.038 Uiso 1 1 calc R
C12 C 0.5826(10) 0.3813(8) 0.5160(4) 0.030(3) Uani 1 1 d .
C13 C 0.4546(9) 0.3587(7) 0.4948(4) 0.027(2) Uani 1 1 d .
H13 H 0.4397 0.3335 0.4642 0.032 Uiso 1 1 calc R
C14 C 0.3474(10) 0.3722(8) 0.5177(4) 0.032(3) Uani 1 1 d .
C15 C 0.3726(11) 0.4051(8) 0.5637(4) 0.034(3) Uani 1 1 d .
H15 H 0.3015 0.4090 0.5802 0.041 Uiso 1 1 calc R
C16 C -0.0912(11) 0.1310(8) 0.4291(4) 0.033(3) Uani 1 1 d .
C17 C 0.3927(10) 0.1336(8) 0.4104(4) 0.028(2) Uani 1 1 d .
C18 C 0.1355(11) 0.2375(9) 0.1634(4) 0.041(3) Uani 1 1 d .
C19 C 0.0164(10) 0.1188(8) 0.3994(4) 0.031(3) Uani 1 1 d .
C20 C 0.1497(10) 0.1280(8) 0.4184(4) 0.031(3) Uani 1 1 d .
H20 H 0.1755 0.1346 0.4511 0.037 Uiso 1 1 calc R
C21 C 0.2484(10) 0.1275(8) 0.3892(4) 0.030(3) Uani 1 1 d .
C22 C 0.2074(10) 0.1200(8) 0.3409(4) 0.030(3) Uani 1 1 d .
H22 H 0.2715 0.1212 0.3213 0.036 Uiso 1 1 calc R
C23 C 0.0735(10) 0.1105(8) 0.3204(4) 0.032(3) Uani 1 1 d .
C24 C -0.0230(10) 0.1075(8) 0.3503(4) 0.030(3) Uani 1 1 d .
H24 H -0.1128 0.0981 0.3374 0.036 Uiso 1 1 calc R
C25 C 0.0338(10) 0.1093(9) 0.2678(4) 0.035(3) Uani 1 1 d .
C26 C -0.0696(10) 0.0511(9) 0.2451(4) 0.036(3) Uani 1 1 d .
H26 H -0.1173 0.0121 0.2627 0.044 Uiso 1 1 calc R
C27 C -0.1012(11) 0.0519(9) 0.1953(4) 0.042(3) Uani 1 1 d .
H27 H -0.1702 0.0132 0.1798 0.051 Uiso 1 1 calc R
C28 C -0.0295(11) 0.1106(9) 0.1689(4) 0.040(3) Uani 1 1 d .
H28 H -0.0484 0.1094 0.1359 0.047 Uiso 1 1 calc R
C29 C 0.0669(11) 0.1688(9) 0.1916(4) 0.036(3) Uani 1 1 d .
C30 C 0.1011(11) 0.1696(9) 0.2416(4) 0.039(3) Uani 1 1 d .
H30 H 0.1682 0.2104 0.2567 0.046 Uiso 1 1 calc R
C31 C -0.0408(11) 0.3460(8) 0.3463(4) 0.036(3) Uani 1 1 d .
H31 H 0.0453 0.3650 0.3599 0.044 Uiso 1 1 calc R
C32 C -0.0692(12) 0.3358(8) 0.2982(4) 0.040(3) Uani 1 1 d .
H32 H -0.0042 0.3484 0.2797 0.048 Uiso 1 1 calc R
C33 C -0.1986(12) 0.3059(9) 0.2769(4) 0.044(3) Uani 1 1 d .
C34 C -0.2921(12) 0.2935(9) 0.3062(4) 0.042(3) Uani 1 1 d .
H34 H -0.3799 0.2772 0.2934 0.050 Uiso 1 1 calc R
C35 C -0.2545(11) 0.3054(9) 0.3547(4) 0.038(3) Uani 1 1 d .
H35 H -0.3180 0.2960 0.3741 0.045 Uiso 1 1 calc R
C36 C -0.2354(13) 0.2894(10) 0.2228(4) 0.048(3) Uani 1 1 d .
H36A H -0.1681 0.2488 0.2125 0.057 Uiso 1 1 calc R
H36B H -0.3205 0.2559 0.2157 0.057 Uiso 1 1 calc R
C37 C -0.2445(14) 0.3799(10) 0.1969(4) 0.052(4) Uani 1 1 d .
H37A H -0.1619 0.4156 0.2066 0.063 Uiso 1 1 calc R
H37B H -0.3165 0.4180 0.2058 0.063 Uiso 1 1 calc R
C38 C -0.2693(13) 0.3694(9) 0.1428(4) 0.045(3) Uani 1 1 d .
C39 C -0.1657(13) 0.3740(9) 0.1186(4) 0.048(3) Uani 1 1 d .
H39 H -0.0790 0.3838 0.1349 0.057 Uiso 1 1 calc R
C40 C -0.1889(12) 0.3643(9) 0.0697(4) 0.043(3) Uani 1 1 d .
H40 H -0.1167 0.3701 0.0539 0.051 Uiso 1 1 calc R
C41 C -0.4107(12) 0.3362(9) 0.0685(4) 0.041(3) Uani 1 1 d .
H41 H -0.4947 0.3190 0.0520 0.049 Uiso 1 1 calc R
C42 C -0.3949(13) 0.3493(9) 0.1162(4) 0.043(3) Uani 1 1 d .
H42 H -0.4687 0.3449 0.1313 0.051 Uiso 1 1 calc R

loop_
_atom_site_aniso_label
_atom_site_aniso_U_11
_atom_site_aniso_U_22
_atom_site_aniso_U_33
_atom_site_aniso_U_23
_atom_site_aniso_U_13
_atom_site_aniso_U_12
Cd1 0.0256(5) 0.0382(5) 0.0207(5) 0.0002(3) 0.0044(3) -0.0005(3)
Cd2 0.0277(5) 0.0403(6) 0.0215(5) -0.0007(3) 0.0037(3) -0.0005(3)
O1 0.056(5) 0.054(6) 0.036(5) 0.002(4) 0.011(4) -0.010(4)
O2 0.042(5) 0.058(6) 0.037(5) -0.001(4) 0.010(4) -0.013(4)
O3 0.028(4) 0.042(5) 0.034(5) -0.002(4) 0.007(3) -0.003(4)
O4 0.021(4) 0.043(5) 0.027(4) -0.002(4) -0.002(3) -0.001(3)
O5 0.031(4) 0.041(5) 0.031(4) -0.004(3) 0.007(3) -0.001(3)
O6 0.032(4) 0.045(5) 0.029(5) -0.008(3) 0.003(3) -0.002(3)
O7 0.034(4) 0.043(5) 0.034(5) 0.008(4) -0.004(3) 0.000(4)
O8 0.045(5) 0.039(5) 0.041(5) 0.009(4) 0.017(4) 0.009(4)
O9 0.020(4) 0.043(5) 0.025(4) -0.002(3) 0.008(3) 0.003(3)
O10 0.024(4) 0.042(5) 0.025(4) 0.000(3) 0.006(3) -0.008(3)
O11 0.025(4) 0.033(5) 0.029(5) 0.002(3) -0.001(3) 0.001(3)
O12 0.025(4) 0.042(5) 0.029(4) 0.001(3) 0.005(3) 0.003(3)
O13 0.064(6) 0.059(6) 0.034(5) -0.002(4) 0.010(4) -0.007(5)
O14 0.088(7) 0.060(7) 0.039(6) -0.006(4) 0.031(5) -0.004(5)
O15 0.053(5) 0.053(6) 0.031(5) -0.017(4) 0.003(4) 0.008(4)
O16 0.046(5) 0.053(6) 0.037(5) 0.005(4) -0.001(4) -0.020(4)
N1 0.033(5) 0.046(6) 0.021(5) -0.007(4) 0.003(4) 0.002(4)
N2 0.033(5) 0.040(6) 0.024(5) 0.002(4) 0.005(4) 0.001(4)
C1 0.036(7) 0.051(8) 0.027(7) -0.001(6) 0.005(5) 0.005(6)
C2 0.026(6) 0.040(7) 0.033(7) 0.006(5) 0.006(5) 0.000(5)
C3 0.027(6) 0.036(7) 0.029(7) 0.000(5) 0.012(5) 0.003(5)
C4 0.033(6) 0.040(7) 0.032(7) -0.005(5) 0.003(5) 0.002(5)
C5 0.041(7) 0.048(8) 0.029(7) -0.001(5) -0.004(5) -0.002(6)
C6 0.039(7) 0.054(8) 0.035(7) -0.005(6) 0.008(5) -0.009(6)
C7 0.040(7) 0.041(8) 0.034(7) -0.005(5) 0.002(5) -0.002(6)
C8 0.025(6) 0.046(8) 0.025(6) -0.005(5) 0.007(4) 0.000(5)
C9 0.034(6) 0.049(8) 0.027(6) -0.010(5) 0.007(5) -0.002(6)
C10 0.026(6) 0.040(7) 0.031(6) -0.004(5) 0.005(5) 0.000(5)
C11 0.026(6) 0.039(7) 0.027(6) -0.001(5) 0.000(4) -0.002(5)
C12 0.025(6) 0.037(7) 0.029(6) 0.001(5) 0.009(5) 0.006(5)
C13 0.021(5) 0.038(7) 0.023(6) -0.004(5) 0.006(4) 0.002(5)
C14 0.024(6) 0.040(7) 0.032(6) 0.006(5) 0.009(5) 0.006(5)
C15 0.035(6) 0.037(7) 0.032(7) -0.004(5) 0.013(5) 0.007(5)
C16 0.036(7) 0.044(7) 0.020(6) 0.004(5) 0.007(5) 0.002(5)
C17 0.027(6) 0.032(7) 0.024(6) -0.002(5) 0.001(5) 0.001(5)
C18 0.046(7) 0.047(8) 0.029(7) 0.013(6) 0.006(5) -0.004(6)
C19 0.027(6) 0.044(7) 0.024(6) 0.004(5) 0.008(5) 0.002(5)
C20 0.026(6) 0.044(7) 0.022(6) -0.002(5) 0.005(4) -0.001(5)
C21 0.032(6) 0.034(7) 0.025(6) -0.005(5) 0.007(5) 0.006(5)
C22 0.029(6) 0.037(7) 0.025(6) 0.002(5) 0.005(5) 0.006(5)
C23 0.032(6) 0.045(7) 0.017(5) 0.003(5) 0.001(5) 0.005(5)
C24 0.027(6) 0.041(7) 0.020(6) -0.003(5) 0.003(4) -0.002(5)
C25 0.032(6) 0.045(7) 0.027(6) -0.001(5) 0.001(5) 0.004(5)
C26 0.032(6) 0.048(8) 0.030(6) 0.001(5) 0.009(5) 0.003(5)
C27 0.042(7) 0.050(8) 0.034(7) 0.000(6) 0.003(5) -0.007(6)
C28 0.047(7) 0.044(8) 0.028(6) -0.001(5) 0.007(5) 0.002(6)
C29 0.034(7) 0.051(8) 0.023(6) 0.005(5) 0.005(5) 0.007(5)
C30 0.037(7) 0.050(8) 0.030(7) -0.003(6) 0.008(5) 0.004(6)
C31 0.039(7) 0.044(8) 0.026(6) -0.001(5) 0.007(5) -0.011(5)
C32 0.046(7) 0.044(8) 0.028(6) -0.002(5) 0.002(5) 0.003(6)
C33 0.046(7) 0.055(9) 0.029(7) -0.008(6) 0.003(5) 0.009(6)
C34 0.049(7) 0.047(8) 0.027(7) 0.000(6) 0.003(5) 0.001(6)
C35 0.036(7) 0.050(8) 0.026(6) 0.005(5) 0.002(5) 0.001(6)
C36 0.054(8) 0.056(9) 0.033(7) 0.005(6) 0.005(6) 0.003(7)
C37 0.071(9) 0.054(9) 0.032(7) -0.005(6) 0.007(6) 0.007(7)
C38 0.067(9) 0.044(8) 0.023(6) 0.007(5) 0.005(6) 0.012(6)
C39 0.048(8) 0.055(9) 0.034(7) 0.006(6) -0.008(6) 0.005(6)
C40 0.044(7) 0.052(9) 0.031(7) 0.010(6) 0.005(6) 0.005(6)
C41 0.044(7) 0.050(8) 0.029(7) 0.003(6) 0.010(5) 0.009(6)
C42 0.050(8) 0.051(8) 0.030(7) -0.002(6) 0.014(6) 0.008(6)

loop_
_atom_type_symbol
_atom_type_description
_atom_type_scat_dispersion_real
_atom_type_scat_dispersion_imag
_atom_type_scat_source
C C 0.0033 0.0016 'International Tables Vol C Tables 4.2.6.8 and 6.1.1.4'
H H 0.0000 0.0000 'International Tables Vol C Tables 4.2.6.8 and 6.1.1.4'
O O 0.0106 0.0060 'International Tables Vol C Tables 4.2.6.8 and 6.1.1.4'
Cd Cd -0.8075 1.2024 'International Tables Vol C Tables 4.2.6.8 and 6.1.1.4'
N N 0.0061 0.0033 'International Tables Vol C Tables 4.2.6.8 and 6.1.1.4'

loop_
_geom_angle_atom_site_label_1
_geom_angle_atom_site_label_2
_geom_angle_atom_site_label_3
_geom_angle
_geom_angle_site_symmetry_1
_geom_angle_site_symmetry_3
O10 Cd1 O11 131.3(2) . 1_455
O10 Cd1 N2 130.7(3) . 4_566
O11 Cd1 N2 95.0(3) 1_455 4_566
O10 Cd1 O8 79.4(3) . .
O11 Cd1 O8 89.4(3) 1_455 .
N2 Cd1 O8 86.0(3) 4_566 .
O10 Cd1 O4 96.1(3) . 1_455
O11 Cd1 O4 100.6(2) 1_455 1_455
N2 Cd1 O4 89.8(3) 4_566 1_455
O8 Cd1 O4 169.5(2) . 1_455
O10 Cd1 O12 82.2(2) . 1_455
O11 Cd1 O12 52.4(2) 1_455 1_455
N2 Cd1 O12 146.8(3) 4_566 1_455
O8 Cd1 O12 98.2(2) . 1_455
O4 Cd1 O12 90.5(2) 1_455 1_455
N1 Cd2 O5 147.1(3) . .
N1 Cd2 O3 123.9(3) . 1_455
O5 Cd2 O3 88.2(3) . 1_455
N1 Cd2 O7 84.3(3) . .
O5 Cd2 O7 90.3(2) . .
O3 Cd2 O7 88.9(3) 1_455 .
N1 Cd2 O9 92.2(3) . .
O5 Cd2 O9 85.7(2) . .
O3 Cd2 O9 103.7(2) 1_455 .
O7 Cd2 O9 166.6(2) . .
N1 Cd2 O6 93.1(3) . .
O5 Cd2 O6 54.3(2) . .
O3 Cd2 O6 138.6(2) 1_455 .
O7 Cd2 O6 75.9(3) . .
O9 Cd2 O6 91.4(2) . .
N1 Cd2 C3 119.8(3) . .
O5 Cd2 C3 27.7(3) . .
O3 Cd2 C3 113.6(3) 1_455 .
O7 Cd2 C3 80.3(3) . .
O9 Cd2 C3 90.4(3) . .
O6 Cd2 C3 26.8(3) . .
C2 O3 Cd2 101.3(7) . 1_655
C2 O4 Cd1 126.3(7) . 1_655
C3 O5 Cd2 96.8(6) . .
C3 O6 Cd2 86.2(6) . .
C16 O9 Cd2 110.7(7) . .
C16 O10 Cd1 109.4(6) . .
C17 O11 Cd1 102.6(6) . 1_655
C17 O12 Cd1 84.6(6) . 1_655
C31 N1 C35 117.6(9) . .
C31 N1 Cd2 118.8(7) . .
C35 N1 Cd2 123.6(7) . .
C40 N2 C41 116.8(10) . .
C40 N2 Cd1 120.4(7) . 4_565
C41 N2 Cd1 122.1(8) . 4_565
O2 C1 O1 122.6(11) . .
O2 C1 C4 123.8(10) . .
O1 C1 C4 113.6(11) . .
O4 C2 O3 123.1(10) . .
O4 C2 C12 118.8(10) . .
O3 C2 C12 118.0(10) . .
O6 C3 O5 122.2(10) . .
O6 C3 C14 121.0(9) . .
O5 C3 C14 116.8(10) . .
O6 C3 Cd2 67.0(6) . .
O5 C3 Cd2 55.6(5) . .
C14 C3 Cd2 169.7(7) . .
C9 C4 C5 119.9(11) . .
C9 C4 C1 118.6(11) . .
C5 C4 C1 121.5(10) . .
C6 C5 C4 118.5(11) . .
C7 C6 C5 120.8(12) . .
C8 C7 C6 120.5(11) . .
C7 C8 C9 119.3(10) . .
C7 C8 C10 120.3(10) . .
C9 C8 C10 120.5(11) . .
C4 C9 C8 120.9(11) . .
C15 C10 C11 116.5(10) . .
C15 C10 C8 123.2(9) . .
C11 C10 C8 120.3(9) . .
C12 C11 C10 120.6(9) . .
C13 C12 C11 119.5(9) . .
C13 C12 C2 120.3(10) . .
C11 C12 C2 120.2(10) . .
C12 C13 C14 121.8(10) . .
C15 C14 C13 118.0(10) . .
C15 C14 C3 122.2(9) . .
C13 C14 C3 119.7(10) . .
C14 C15 C10 123.4(10) . .
O9 C16 O10 123.1(10) . .
O9 C16 C19 118.3(10) . .
O10 C16 C19 118.5(10) . .
O11 C17 O12 120.3(9) . .
O11 C17 C21 120.3(9) . .
O12 C17 C21 119.4(9) . .
O14 C18 O13 122.6(11) . .
O14 C18 C29 123.3(12) . .
O13 C18 C29 114.0(10) . .
C20 C19 C24 119.8(9) . .
C20 C19 C16 121.8(10) . .
C24 C19 C16 118.1(9) . .
C19 C20 C21 121.1(10) . .
C22 C21 C20 118.3(10) . .
C22 C21 C17 121.1(9) . .
C20 C21 C17 120.6(9) . .
C21 C22 C23 122.1(10) . .
C22 C23 C24 118.7(9) . .
C22 C23 C25 119.9(9) . .
C24 C23 C25 121.3(9) . .
C19 C24 C23 120.0(9) . .
C30 C25 C26 120.1(10) . .
C30 C25 C23 118.0(10) . .
C26 C25 C23 121.9(10) . .
C25 C26 C27 119.3(10) . .
C28 C27 C26 120.3(11) . .
C29 C28 C27 119.5(11) . .
C28 C29 C30 121.5(11) . .
C28 C29 C18 119.4(10) . .
C30 C29 C18 119.1(11) . .
C25 C30 C29 119.2(11) . .
N1 C31 C32 124.1(11) . .
C31 C32 C33 118.8(11) . .
C34 C33 C32 117.5(11) . .
C34 C33 C36 121.2(11) . .
C32 C33 C36 121.3(11) . .
C33 C34 C35 119.7(11) . .
N1 C35 C34 122.1(11) . .
C37 C36 C33 111.5(11) . .
C36 C37 C38 114.7(11) . .
C39 C38 C42 116.5(11) . .
C39 C38 C37 120.4(12) . .
C42 C38 C37 123.0(12) . .
C38 C39 C40 120.1(12) . .
N2 C40 C39 123.2(11) . .
N2 C41 C42 122.4(12) . .
C41 C42 C38 120.8(11) . .

loop_
_geom_bond_atom_site_label_1
_geom_bond_atom_site_label_2
_geom_bond_distance
_geom_bond_site_symmetry_2
Cd1 O10 2.242(7) .
Cd1 O11 2.263(7) 1_455
Cd1 N2 2.302(9) 4_566
Cd1 O8 2.315(8) .
Cd1 O4 2.323(8) 1_455
Cd1 O12 2.633(7) 1_455
Cd2 N1 2.261(8) .
Cd2 O5 2.285(7) .
Cd2 O3 2.286(7) 1_455
Cd2 O7 2.343(7) .
Cd2 O9 2.430(7) .
Cd2 O6 2.538(7) .
Cd2 C3 2.750(11) .
O1 C1 1.343(13) .
O2 C1 1.219(14) .
O3 C2 1.258(12) .
O3 Cd2 2.286(7) 1_655
O4 C2 1.228(13) .
O4 Cd1 2.323(8) 1_655
O5 C3 1.285(12) .
O6 C3 1.242(12) .
O9 C16 1.250(13) .
O10 C16 1.255(12) .
O11 C17 1.250(11) .
O11 Cd1 2.263(7) 1_655
O12 C17 1.271(12) .
O12 Cd1 2.633(7) 1_655
O13 C18 1.334(14) .
O14 C18 1.210(13) .
N1 C31 1.327(13) .
N1 C35 1.354(13) .
N2 C40 1.331(14) .
N2 C41 1.344(14) .
N2 Cd1 2.302(9) 4_565
C1 C4 1.494(16) .
C2 C12 1.518(15) .
C3 C14 1.500(15) .
C4 C9 1.387(14) .
C4 C5 1.409(16) .
C5 C6 1.406(16) .
C6 C7 1.392(15) .
C7 C8 1.379(15) .
C8 C9 1.404(15) .
C8 C10 1.479(14) .
C10 C15 1.393(14) .
C10 C11 1.414(14) .
C11 C12 1.394(14) .
C12 C13 1.370(14) .
C13 C14 1.377(14) .
C14 C15 1.373(15) .
C16 C19 1.505(15) .
C17 C21 1.486(14) .
C18 C29 1.495(15) .
C19 C20 1.373(14) .
C19 C24 1.398(13) .
C20 C21 1.413(14) .
C21 C22 1.376(14) .
C22 C23 1.389(14) .
C23 C24 1.409(14) .
C23 C25 1.487(14) .
C25 C30 1.381(16) .
C25 C26 1.389(15) .
C26 C27 1.405(14) .
C27 C28 1.397(16) .
C28 C29 1.343(16) .
C29 C30 1.412(15) .
C31 C32 1.362(15) .
C32 C33 1.409(16) .
C33 C34 1.382(16) .
C33 C36 1.544(15) .
C34 C35 1.383(14) .
C36 C37 1.450(17) .
C37 C38 1.528(16) .
C38 C39 1.359(17) .
C38 C42 1.393(17) .
C39 C40 1.383(16) .
C41 C42 1.358(15) .
